data_9017401
loop_
_publ_author_name
'Christensen, A.'
'Olesen, M.'
'Cerenius, Y.'
'Jensen, T.'

_publ_section_title
;
 Formation and transformation of five different phases
 in the CaSO4-H2O system: crystal structure of the
 subhydrate beta-CaSO4*0.5H2O and soluble anhydrite CaSO4
;
_journal_name_full 'Chemistry of Materials'
_journal_page_first 2124
_journal_page_last 2132
_journal_volume 20
_journal_year 2008
_chemical_compound_source Synthetic
_chemical_formula_sum 'Ca O4 S'
_chemical_name_mineral 'Anhydrite (soluble)'
_space_group_IT_number 180
_space_group_name_Hall 'P 62 2 (0 0 4)'
_space_group_name_H-M_alt 'P 62 2 2'
_symmetry_space_group_name_H-M 'P 62 2 2'
_cell_angle_alpha 90
_cell_angle_beta 90
_cell_angle_gamma 120
_cell_length_a 6.96895
_cell_length_b 6.96865
_cell_length_c 6.30044
_cell_formula_units_Z 3
_cell_volume 264.983
_database_code_amcsd 0020851
_exptl_crystal_density_diffrn 2.559
_cod_data_source_file inputs/fixed/downloads/14/14574.cif
_cod_data_source_block 14574
_cod_original_formula_sum 'Ca S O4'
_cod_database_code 9017401

loop_
_space_group_symop_operation_xyz
x,y,z
x,x-y,1/3-z
x-y,x,1/3+z
y,x,2/3-z
-y,x-y,2/3+z
-x+y,y,-z
-x,-y,z
-x,-x+y,1/3-z
-x+y,-x,1/3+z
-y,-x,2/3-z
y,-x+y,2/3+z
x-y,-y,-z

loop_
_atom_site_label
_atom_site_fract_x
_atom_site_fract_y
_atom_site_fract_z
_atom_site_U_iso_or_equiv
Ca 0.50000 0.00000 0.00000 0.00836
S 0.50000 0.00000 0.50000 0.00583
O 0.44710 0.13650 0.35910 0.01241

loop_
_cod_related_entry_id
_cod_related_entry_database
_cod_related_entry_code
1 AMCSD 0020851
